data_7116695
loop_
_publ_author_name
'Nocton, Gr\'egory'
'Ricard, Louis'

_publ_section_title
;
 Reversible C--C coupling in phenanthroline complexes of divalent
 samarium and thulium
;
_journal_coden_ASTM CHCOFS
_journal_issue 17
_journal_name_full
;
 Chemical Communications (Cambridge, United Kingdom)
;
_journal_page_first 3578
_journal_page_last 3581
_journal_paper_doi 10.1039/c5cc00289c
_journal_volume 51
_journal_year 2015
_chemical_formula_moiety 'C64 H76 N4 Sm2'
_chemical_formula_sum 'C64 H76 N4 Sm2'
_chemical_formula_weight 1202.01
_space_group_IT_number 61
_symmetry_cell_setting orthorhombic
_symmetry_Int_Tables_number 61
_symmetry_space_group_name_Hall '-P 2ac 2ab'
_symmetry_space_group_name_H-M 'P b c a'
_atom_sites_solution_hydrogens mixed
_audit_conform_dict_location ftp://ftp.iucr.org/pub/cif_core.dic
_audit_conform_dict_name cif_core.dic
_audit_conform_dict_version 2.4.3
_audit_creation_date 2014-09-15T13:52:20-00:00
_audit_creation_method 'WinGX routine CIF_UPDATE'
_audit_update_record
;
2014-12-11 deposited with the CCDC.
2015-01-23 downloaded from the CCDC.
;
_cell_angle_alpha 90
_cell_angle_beta 90
_cell_angle_gamma 90
_cell_formula_units_Z 4
_cell_length_a 16.6036(3)
_cell_length_b 17.8851(3)
_cell_length_c 18.2024(3)
_cell_measurement_reflns_used 8600
_cell_measurement_temperature 150(2)
_cell_measurement_theta_max 30.03
_cell_measurement_theta_min 1
_cell_measurement_wavelength 0.71073
_cell_volume 5405.33(16)
_computing_cell_refinement 'HKL Scalepack (Otwinowski & Minor 1997)'
_computing_data_collection 'Collect (Bruker AXS BV, 1997-2004)'
_computing_data_reduction 'HKL Denzo and Scalepack (Otwinowski & Minor 1997)'
_computing_molecular_graphics 'Ortep for Windows (Farrugia, 2012)'
_computing_publication_material 'WinGX publication routines (Farrugia, 2012)'
_computing_structure_refinement 'SHELXL-2013 (Sheldrick, 2013)'
_diffrn_ambient_temperature 150(2)
_diffrn_detector 'CCD plate'
_diffrn_detector_area_resol_mean 9
_diffrn_measured_fraction_theta_full 1
_diffrn_measured_fraction_theta_max 0.999
_diffrn_measurement_device '95mm CCD camera on \k-goniostat'
_diffrn_measurement_device_type KappaCCD
_diffrn_measurement_method 'CCD rotation images, thick slices'
_diffrn_orient_matrix_UB_11 0.025793
_diffrn_orient_matrix_UB_12 0.04064
_diffrn_orient_matrix_UB_13 -0.029498
_diffrn_orient_matrix_UB_21 0.032489
_diffrn_orient_matrix_UB_22 0.015156
_diffrn_orient_matrix_UB_23 0.043797
_diffrn_orient_matrix_UB_31 0.043665
_diffrn_orient_matrix_UB_32 -0.035283
_diffrn_orient_matrix_UB_33 -0.015163
_diffrn_radiation_monochromator 'horizonally mounted graphite crystal'
_diffrn_radiation_probe x-ray
_diffrn_radiation_type MoK\a
_diffrn_radiation_wavelength 0.71073
_diffrn_reflns_av_R_equivalents 0.076
_diffrn_reflns_Laue_measured_fraction_full 1
_diffrn_reflns_Laue_measured_fraction_max 0.999
_diffrn_reflns_limit_h_max 23
_diffrn_reflns_limit_h_min -23
_diffrn_reflns_limit_k_max 25
_diffrn_reflns_limit_k_min -25
_diffrn_reflns_limit_l_max 25
_diffrn_reflns_limit_l_min -25
_diffrn_reflns_number 54313
_diffrn_reflns_point_group_measured_fraction_full 1
_diffrn_reflns_point_group_measured_fraction_max 0.999
_diffrn_reflns_theta_full 25.242
_diffrn_reflns_theta_max 30.039
_diffrn_reflns_theta_min 2.013
_diffrn_source 'Enraf Nonius FR590'
_exptl_absorpt_coefficient_mu 2.195
_exptl_absorpt_correction_T_max 0.81
_exptl_absorpt_correction_T_min 0.734
_exptl_absorpt_correction_type multi-scan
_exptl_absorpt_process_details DENZO/SCALEPACK
_exptl_crystal_colour green
_exptl_crystal_density_diffrn 1.477
_exptl_crystal_density_method 'not measured'
_exptl_crystal_description block
_exptl_crystal_F_000 2448
_exptl_crystal_size_max 0.15
_exptl_crystal_size_mid 0.12
_exptl_crystal_size_min 0.1
_refine_diff_density_max 1.163
_refine_diff_density_min -1.589
_refine_diff_density_rms 0.369
_refine_ls_extinction_method none
_refine_ls_goodness_of_fit_ref 1.229
_refine_ls_hydrogen_treatment mixed
_refine_ls_matrix_type full
_refine_ls_number_constraints 0
_refine_ls_number_parameters 320
_refine_ls_number_reflns 7904
_refine_ls_number_restraints 0
_refine_ls_restrained_S_all 1.229
_refine_ls_R_factor_all 0.0774
_refine_ls_R_factor_gt 0.0526
_refine_ls_shift/su_max 0.002
_refine_ls_shift/su_mean 0
_refine_ls_structure_factor_coef Fsqd
_refine_ls_weighting_details 'w=1/[\s^2^(Fo^2^)+(0.0687P)^2^+14.2185P] where P=(Fo^2^+2Fc^2^)/3'
_refine_ls_weighting_scheme calc
_refine_ls_wR_factor_gt 0.1312
_refine_ls_wR_factor_ref 0.162
_reflns_number_gt 6081
_reflns_number_total 7904
_reflns_threshold_expression 'I > 2\s(I)'
_cod_duplicate_entry 7116566
_cod_data_source_file c5cc00289c2.cif
_cod_data_source_block gnoc209
_cod_database_code 7116695
_publcif_datablock.id {3f87586b-d1b5-44fb-8017-6221c7911424}

loop_
_symmetry_equiv_pos_as_xyz
'x, y, z'
'-x+1/2, -y, z+1/2'
'x+1/2, -y+1/2, -z'
'-x, y+1/2, -z+1/2'
'-x, -y, -z'
'x-1/2, y, -z-1/2'
'-x-1/2, y-1/2, z'
'x, -y-1/2, z-1/2'

loop_
_atom_site_label
_atom_site_type_symbol
_atom_site_fract_x
_atom_site_fract_y
_atom_site_fract_z
_atom_site_U_iso_or_equiv
_atom_site_adp_type
_atom_site_occupancy
_atom_site_calc_flag
C3 C 0.4541(3) 0.0956(3) 0.5977(3) 0.0325(12) Uani 1 d
C12 C 0.2092(4) 0.0999(3) 0.7226(3) 0.0368(14) Uani 1 d
C10 C 0.3713(5) 0.1051(5) 0.4063(3) 0.0490(18) Uani 1 d
H10A H 0.3855 0.157 0.3948 0.074 Uiso 1 calc
H10B H 0.313 0.0983 0.4013 0.074 Uiso 1 calc
H10C H 0.3992 0.0714 0.3723 0.074 Uiso 1 calc
C14 C 0.3005(4) 0.1954(4) 0.7240(3) 0.0389(14) Uani 1 d
C2 C 0.4215(3) 0.0231(3) 0.5896(3) 0.0368(13) Uani 1 d
C11 C 0.1734(3) 0.1614(3) 0.6863(3) 0.0307(11) Uani 1 d
C13 C 0.2860(4) 0.1205(4) 0.7463(3) 0.0400(15) Uani 1 d
C15 C 0.2298(4) 0.2207(3) 0.6864(3) 0.0324(12) Uani 1 d
C4 C 0.4389(3) 0.1366(3) 0.5334(3) 0.0310(11) Uani 1 d
C28 C 0.0374(3) -0.0135(3) 0.4750(3) 0.0349(12) Uani 1 d
C1 C 0.3859(3) 0.0187(3) 0.5202(4) 0.0368(13) Uani 1 d
C5 C 0.3963(3) 0.0875(4) 0.4835(3) 0.0345(12) Uani 1 d
C20 C 0.2143(5) 0.2991(4) 0.6609(4) 0.061(2) Uani 1 d
H20A H 0.2633 0.329 0.6667 0.092 Uiso 1 calc
H20B H 0.1709 0.3212 0.6902 0.092 Uiso 1 calc
H20C H 0.1985 0.2985 0.609 0.092 Uiso 1 calc
C16 C 0.0900(4) 0.1666(5) 0.6555(4) 0.0518(19) Uani 1 d
H16A H 0.0821 0.2161 0.6336 0.078 Uiso 1 calc
H16B H 0.0507 0.1591 0.695 0.078 Uiso 1 calc
H16C H 0.0827 0.1281 0.6178 0.078 Uiso 1 calc
C9 C 0.4701(4) 0.2132(4) 0.5153(4) 0.0452(15) Uani 1 d
H9A H 0.4502 0.2284 0.4668 0.068 Uiso 1 calc
H9B H 0.5291 0.2124 0.5149 0.068 Uiso 1 calc
H9C H 0.4513 0.2489 0.5524 0.068 Uiso 1 calc
C7 C 0.4266(4) -0.0418(4) 0.6442(5) 0.0551(19) Uani 1 d
H7A H 0.4543 -0.0251 0.6888 0.083 Uiso 1 calc
H7B H 0.4567 -0.0832 0.622 0.083 Uiso 1 calc
H7C H 0.3722 -0.0587 0.6568 0.083 Uiso 1 calc
C17 C 0.1714(6) 0.0247(4) 0.7374(5) 0.071(3) Uani 1 d
H17A H 0.1176 0.0231 0.7154 0.107 Uiso 1 calc
H17B H 0.1672 0.0168 0.7905 0.107 Uiso 1 calc
H17C H 0.2049 -0.0147 0.7158 0.107 Uiso 1 calc
C8 C 0.5063(4) 0.1231(4) 0.6605(4) 0.0452(16) Uani 1 d
H8A H 0.5081 0.0851 0.6992 0.068 Uiso 1 calc
H8B H 0.4835 0.1694 0.6805 0.068 Uiso 1 calc
H8C H 0.5609 0.1327 0.6425 0.068 Uiso 1 calc
C6 C 0.3505(4) -0.0513(4) 0.4862(5) 0.057(2) Uani 1 d
H6A H 0.3292 -0.0395 0.4373 0.085 Uiso 1 calc
H6B H 0.307 -0.0702 0.5174 0.085 Uiso 1 calc
H6C H 0.3926 -0.0895 0.4817 0.085 Uiso 1 calc
C18 C 0.3396(6) 0.0727(6) 0.7937(4) 0.089(4) Uani 1 d
H18A H 0.3902 0.0992 0.8031 0.133 Uiso 1 calc
H18B H 0.351 0.0255 0.7684 0.133 Uiso 1 calc
H18C H 0.3125 0.0624 0.8404 0.133 Uiso 1 calc
C19 C 0.3709(5) 0.2456(6) 0.7452(5) 0.081(3) Uani 1 d
H19A H 0.3649 0.2943 0.7213 0.122 Uiso 1 calc
H19B H 0.4215 0.2224 0.7293 0.122 Uiso 1 calc
H19C H 0.3717 0.2522 0.7986 0.122 Uiso 1 calc
H28 H 0.011(4) -0.044(3) 0.436(3) 0.030(15) Uiso 1 d
Sm1 Sm 0.29169(2) 0.11262(2) 0.59679(2) 0.02273(9) Uani 1 d
N2 N 0.1829(3) 0.0504(2) 0.5380(2) 0.0249(8) Uani 1 d
N1 N 0.2313(3) 0.1898(2) 0.4978(2) 0.0262(9) Uani 1 d
C27 C 0.0803(3) 0.0526(3) 0.4416(3) 0.0291(11) Uani 1 d
C32 C 0.1741(3) 0.1550(3) 0.4554(3) 0.0246(10) Uani 1 d
C30 C 0.1604(3) -0.0238(3) 0.5497(3) 0.0283(11) Uani 1 d
H30 H 0.1927 -0.0526 0.5822 0.034 Uiso 1 calc
C22 C 0.2353(4) 0.2916(3) 0.4119(3) 0.0389(14) Uani 1 d
H22 H 0.2577 0.3385 0.3984 0.047 Uiso 1 calc
C21 C 0.2585(4) 0.2556(3) 0.4765(3) 0.0349(12) Uani 1 d
H21 H 0.2964 0.2802 0.5073 0.042 Uiso 1 calc
C26 C 0.0536(3) 0.0862(4) 0.3752(3) 0.0383(13) Uani 1 d
H26 H 0.0118 0.0626 0.3483 0.046 Uiso 1 calc
C24 C 0.1455(3) 0.1881(3) 0.3890(3) 0.0302(11) Uani 1 d
C31 C 0.1445(3) 0.0839(3) 0.4795(3) 0.0252(10) Uani 1 d
C29 C 0.0966(3) -0.0578(3) 0.5187(4) 0.0345(12) Uani 1 d
H29 H 0.0892 -0.1102 0.5246 0.041 Uiso 1 calc
C25 C 0.0856(4) 0.1510(4) 0.3484(3) 0.0397(14) Uani 1 d
H25 H 0.0675 0.1708 0.3028 0.048 Uiso 1 calc
C23 C 0.1795(4) 0.2571(4) 0.3685(3) 0.0376(14) Uani 1 d
H23 H 0.1633 0.28 0.3238 0.045 Uiso 1 calc

loop_
_atom_site_aniso_label
_atom_site_aniso_U_11
_atom_site_aniso_U_22
_atom_site_aniso_U_33
_atom_site_aniso_U_23
_atom_site_aniso_U_13
_atom_site_aniso_U_12
C3 0.014(2) 0.047(3) 0.036(3) -0.007(2) 0.001(2) 0.000(2)
C12 0.054(4) 0.032(3) 0.024(3) 0.000(2) 0.017(3) 0.001(3)
C10 0.039(4) 0.081(5) 0.027(3) -0.011(3) 0.006(3) 0.004(3)
C14 0.033(3) 0.053(4) 0.031(3) -0.014(3) 0.007(2) 0.002(3)
C2 0.020(2) 0.039(3) 0.051(4) -0.004(3) 0.010(2) 0.003(2)
C11 0.028(3) 0.045(3) 0.019(2) -0.004(2) 0.007(2) 0.008(2)
C13 0.044(3) 0.054(4) 0.022(3) 0.000(3) 0.002(2) 0.021(3)
C15 0.043(3) 0.025(2) 0.029(3) -0.004(2) 0.008(2) 0.006(2)
C4 0.019(2) 0.039(3) 0.035(3) -0.010(2) 0.005(2) -0.003(2)
C28 0.022(2) 0.035(3) 0.048(3) -0.014(3) -0.002(2) -0.002(2)
C1 0.022(2) 0.038(3) 0.051(3) -0.019(3) 0.015(2) -0.005(2)
C5 0.026(3) 0.047(3) 0.031(3) -0.011(3) 0.005(2) 0.000(2)
C20 0.099(7) 0.033(3) 0.052(4) 0.007(3) 0.027(4) 0.015(4)
C16 0.025(3) 0.089(6) 0.041(3) -0.016(4) 0.000(3) 0.010(3)
C9 0.035(3) 0.043(3) 0.057(4) 0.002(3) 0.009(3) -0.012(3)
C7 0.043(4) 0.044(4) 0.078(5) 0.012(4) 0.016(4) 0.014(3)
C17 0.113(7) 0.043(4) 0.058(5) -0.001(4) 0.049(5) -0.007(4)
C8 0.025(3) 0.073(5) 0.038(3) -0.006(3) -0.007(2) -0.005(3)
C6 0.037(3) 0.050(4) 0.083(5) -0.036(4) 0.016(4) -0.004(3)
C18 0.108(8) 0.127(8) 0.031(4) 0.009(5) 0.000(4) 0.085(7)
C19 0.050(4) 0.110(7) 0.084(6) -0.062(6) 0.017(4) -0.031(5)
Sm1 0.01889(14) 0.02728(15) 0.02202(14) -0.00280(10) 0.00225(9) -0.00038(9)
N2 0.0218(19) 0.0225(19) 0.030(2) 0.0008(17) -0.0005(17) 0.0004(16)
N1 0.028(2) 0.026(2) 0.024(2) 0.0003(17) 0.0061(17) -0.0007(17)
C27 0.020(2) 0.036(3) 0.032(3) -0.007(2) 0.002(2) 0.004(2)
C32 0.023(2) 0.029(2) 0.023(2) -0.001(2) 0.0048(19) 0.0051(19)
C30 0.020(2) 0.025(2) 0.039(3) 0.006(2) 0.002(2) -0.0001(19)
C22 0.051(4) 0.028(3) 0.038(3) 0.004(2) 0.019(3) 0.003(3)
C21 0.039(3) 0.029(3) 0.036(3) 0.001(2) 0.012(3) -0.001(2)
C26 0.022(3) 0.059(4) 0.034(3) -0.010(3) -0.004(2) 0.002(3)
C24 0.029(3) 0.038(3) 0.024(2) 0.003(2) 0.007(2) 0.012(2)
C31 0.018(2) 0.030(2) 0.028(2) -0.004(2) 0.0030(19) 0.0023(19)
C29 0.023(2) 0.025(2) 0.056(4) -0.005(2) 0.006(2) -0.001(2)
C25 0.034(3) 0.057(4) 0.028(3) 0.001(3) -0.004(2) 0.011(3)
C23 0.043(3) 0.044(3) 0.025(3) 0.013(2) 0.014(2) 0.016(3)

loop_
_atom_type_symbol
_atom_type_description
_atom_type_scat_dispersion_real
_atom_type_scat_dispersion_imag
_atom_type_scat_source
C C 0.0033 0.0016 'International Tables Vol C Tables 4.2.6.8 and 6.1.1.4'
H H 0 0 'International Tables Vol C Tables 4.2.6.8 and 6.1.1.4'
N N 0.0061 0.0033 'International Tables Vol C Tables 4.2.6.8 and 6.1.1.4'
Sm Sm -0.1638 3.4418 'International Tables Vol C Tables 4.2.6.8 and 6.1.1.4'

loop_
_geom_angle_atom_site_label_1
_geom_angle_atom_site_label_2
_geom_angle_atom_site_label_3
_geom_angle
_geom_angle_site_symmetry_3
C4 C3 C2 108.8(5) .
C4 C3 C8 124.2(6) .
C2 C3 C8 126.6(6) .
C4 C3 Sm1 76.0(3) .
C2 C3 Sm1 73.8(3) .
C8 C3 Sm1 122.4(4) .
C13 C12 C11 108.9(5) .
C13 C12 C17 124.1(7) .
C11 C12 C17 127.0(7) .
C13 C12 Sm1 77.0(3) .
C11 C12 Sm1 75.5(3) .
C17 C12 Sm1 116.1(4) .
C13 C14 C15 107.2(5) .
C13 C14 C19 127.9(7) .
C15 C14 C19 124.3(7) .
C13 C14 Sm1 74.0(3) .
C15 C14 Sm1 74.0(3) .
C19 C14 Sm1 124.8(4) .
C1 C2 C3 107.9(5) .
C1 C2 C7 124.7(6) .
C3 C2 C7 127.3(6) .
C1 C2 Sm1 74.9(3) .
C3 C2 Sm1 75.8(3) .
C7 C2 Sm1 117.7(4) .
C15 C11 C12 107.7(5) .
C15 C11 C16 124.5(6) .
C12 C11 C16 127.7(6) .
C15 C11 Sm1 76.2(3) .
C12 C11 Sm1 74.0(3) .
C16 C11 Sm1 117.9(4) .
C12 C13 C14 108.4(5) .
C12 C13 C18 124.6(8) .
C14 C13 C18 126.7(8) .
C12 C13 Sm1 73.1(3) .
C14 C13 Sm1 75.9(3) .
C18 C13 Sm1 121.5(4) .
C11 C15 C14 107.8(5) .
C11 C15 C20 125.9(6) .
C14 C15 C20 125.8(6) .
C11 C15 Sm1 73.6(3) .
C14 C15 Sm1 75.7(3) .
C20 C15 Sm1 122.8(4) .
C3 C4 C5 107.1(5) .
C3 C4 C9 126.6(5) .
C5 C4 C9 125.8(6) .
C3 C4 Sm1 74.1(3) .
C5 C4 Sm1 74.5(3) .
C9 C4 Sm1 122.9(4) .
C29 C28 C27 108.7(4) .
C29 C28 C28 111.3(6) 5_556
C27 C28 C28 110.9(6) 5_556
C2 C1 C5 109.1(5) .
C2 C1 C6 125.4(6) .
C5 C1 C6 125.1(6) .
C2 C1 Sm1 75.0(3) .
C5 C1 Sm1 76.8(3) .
C6 C1 Sm1 120.2(4) .
C1 C5 C4 107.0(5) .
C1 C5 C10 126.4(6) .
C4 C5 C10 126.6(6) .
C1 C5 Sm1 73.1(3) .
C4 C5 Sm1 74.8(3) .
C10 C5 Sm1 119.8(4) .
N2 Sm1 N1 68.06(14) .
N2 Sm1 C12 87.51(18) .
N1 Sm1 C12 117.48(17) .
N2 Sm1 C1 85.21(16) .
N1 Sm1 C1 101.91(18) .
C12 Sm1 C1 133.55(19) .
N2 Sm1 C2 107.99(17) .
N1 Sm1 C2 128.32(17) .
C12 Sm1 C2 113.65(19) .
C1 Sm1 C2 30.14(19) .
N2 Sm1 C11 82.52(16) .
N1 Sm1 C11 87.95(15) .
C12 Sm1 C11 30.51(18) .
C1 Sm1 C11 160.11(18) .
C2 Sm1 C11 143.71(18) .
N2 Sm1 C3 134.90(16) .
N1 Sm1 C3 117.94(16) .
C12 Sm1 C3 119.55(19) .
C1 Sm1 C3 49.78(17) .
C2 Sm1 C3 30.32(18) .
C11 Sm1 C3 139.11(17) .
N2 Sm1 C13 116.54(18) .
N1 Sm1 C13 132.98(16) .
C12 Sm1 C13 29.89(19) .
C1 Sm1 C13 124.81(19) .
C2 Sm1 C13 96.16(18) .
C11 Sm1 C13 49.82(17) .
C3 Sm1 C13 91.96(18) .
N2 Sm1 C15 108.31(17) .
N1 Sm1 C15 83.55(16) .
C12 Sm1 C15 49.95(17) .
C1 Sm1 C15 166.48(18) .
C2 Sm1 C15 138.82(19) .
C11 Sm1 C15 30.20(18) .
C3 Sm1 C15 116.73(18) .
C13 Sm1 C15 49.76(17) .
N2 Sm1 C5 93.82(16) .
N1 Sm1 C5 78.49(17) .
C12 Sm1 C5 162.98(19) .
C1 Sm1 C5 30.15(19) .
C2 Sm1 C5 49.91(19) .
C11 Sm1 C5 166.34(18) .
C3 Sm1 C5 49.84(17) .
C13 Sm1 C5 141.60(18) .
C15 Sm1 C5 143.74(18) .
N2 Sm1 C4 124.22(16) .
N1 Sm1 C4 88.13(16) .
C12 Sm1 C4 146.17(19) .
C1 Sm1 C4 50.10(17) .
C2 Sm1 C4 49.97(18) .
C11 Sm1 C4 148.70(17) .
C3 Sm1 C4 29.88(17) .
C13 Sm1 C4 116.37(18) .
C15 Sm1 C4 118.52(17) .
C5 Sm1 C4 30.68(17) .
N2 Sm1 C14 132.14(16) .
N1 Sm1 C14 109.46(18) .
C12 Sm1 C14 49.70(19) .
C1 Sm1 C14 137.92(18) .
C2 Sm1 C14 108.58(19) .
C11 Sm1 C14 49.93(17) .
C3 Sm1 C14 90.12(17) .
C13 Sm1 C14 30.0(2) .
C15 Sm1 C14 30.29(18) .
C5 Sm1 C14 133.59(18) .
C4 Sm1 C14 102.90(17) .
C31 N2 C30 114.1(4) .
C31 N2 Sm1 119.8(3) .
C30 N2 Sm1 125.4(3) .
C21 N1 C32 118.5(5) .
C21 N1 Sm1 124.9(4) .
C32 N1 Sm1 115.8(3) .
C31 C27 C26 119.4(5) .
C31 C27 C28 118.6(5) .
C26 C27 C28 121.8(5) .
N1 C32 C24 121.1(5) .
N1 C32 C31 117.9(4) .
C24 C32 C31 121.0(5) .
C29 C30 N2 125.2(5) .
C23 C22 C21 117.8(6) .
N1 C21 C22 124.4(6) .
C25 C26 C27 122.9(5) .
C23 C24 C25 123.9(5) .
C23 C24 C32 117.1(5) .
C25 C24 C32 119.0(5) .
N2 C31 C27 124.3(5) .
N2 C31 C32 117.6(4) .
C27 C31 C32 118.0(5) .
C30 C29 C28 120.1(5) .
C26 C25 C24 119.2(5) .
C22 C23 C24 121.0(5) .

loop_
_geom_bond_atom_site_label_1
_geom_bond_atom_site_label_2
_geom_bond_distance
_geom_bond_site_symmetry_2
C3 C4 1.405(8) .
C3 C2 1.413(8) .
C3 C8 1.517(8) .
C3 Sm1 2.713(5) .
C12 C13 1.395(9) .
C12 C11 1.414(8) .
C12 C17 1.508(9) .
C12 Sm1 2.679(5) .
C10 C5 1.499(9) .
C14 C13 1.420(10) .
C14 C15 1.433(9) .
C14 C19 1.524(9) .
C14 Sm1 2.752(6) .
C2 C1 1.397(9) .
C2 C7 1.531(9) .
C2 Sm1 2.688(6) .
C11 C15 1.414(8) .
C11 C16 1.497(8) .
C11 Sm1 2.697(5) .
C13 C18 1.505(9) .
C13 Sm1 2.727(6) .
C15 C20 1.500(9) .
C15 Sm1 2.731(5) .
C4 C5 1.447(8) .
C4 C9 1.502(8) .
C4 Sm1 2.736(5) .
C28 C29 1.493(8) .
C28 C27 1.507(8) .
C28 C28 1.614(11) 5_556
C1 C5 1.410(9) .
C1 C6 1.515(8) .
C1 Sm1 2.686(5) .
C5 Sm1 2.733(5) .
Sm1 N2 2.376(4) .
Sm1 N1 2.482(4) .
N2 C31 1.378(7) .
N2 C30 1.395(6) .
N1 C21 1.319(7) .
N1 C32 1.374(7) .
C27 C31 1.388(7) .
C27 C26 1.421(8) .
C32 C24 1.427(7) .
C32 C31 1.432(7) .
C30 C29 1.346(7) .
C22 C23 1.366(10) .
C22 C21 1.395(8) .
C26 C25 1.364(10) .
C24 C23 1.406(9) .
C24 C25 1.406(9) .
